data_1568562
loop_
_publ_author_name
'Colaiezzi, Roberta'
'Saviozzi, Chiara'
'di Nicola, Nicola'
'Zacchini, Stefano'
'Pampaloni, Guido'
'Crucianelli, Marcello'
'Marchetti, Fabio'
'Di Giuseppe, Andrea'
'Biancalana, Lorenzo'

_publ_section_title
;
 Ruthenium(ii) arene complexes bearing simple dioxime ligands: effective
 catalysts for the one-pot transfer hydrogenation/N-methylation of
 nitroarenes with methanol
;
_journal_issue 7
_journal_name_full 'Catalysis Science &amp; Technology'
_journal_page_first 2160
_journal_page_last 2183
_journal_paper_doi 10.1039/D3CY00218G
_journal_volume 13
_journal_year 2023
_chemical_formula_sum 'C16 H28 Cl N2 O3.5 Ru'
_chemical_formula_weight 440.92
_space_group_crystal_system monoclinic
_space_group_IT_number 14
_space_group_name_Hall '-P 2ybc'
_space_group_name_H-M_alt 'P 1 21/c 1'
_atom_sites_solution_hydrogens mixed
_audit_creation_method SHELXL-2014/7
_audit_update_record
;
2023-02-10 deposited with the CCDC.	2023-03-03 downloaded from the CCDC.
;
_cell_angle_alpha 90
_cell_angle_beta 98.356(2)
_cell_angle_gamma 90
_cell_formula_units_Z 8
_cell_length_a 15.4589(10)
_cell_length_b 13.1592(8)
_cell_length_c 17.7332(11)
_cell_measurement_reflns_used 9669
_cell_measurement_temperature 100(2)
_cell_measurement_theta_max 29.652
_cell_measurement_theta_min 2.4425
_cell_volume 3569.1(4)
_computing_cell_refinement 'APEX3 (Bruker AXS, 2015)'
_computing_data_collection 'APEX3 (Bruker AXS, 2015)'
_computing_data_reduction 'SAINT (Bruker AXS, 2015)'
_computing_molecular_graphics 'ORTEPIII (Johnson, 1996)'
_computing_publication_material 'XCIF 2014/2 (Bruker AXS, 2014)'
_computing_structure_refinement 'SHELXL-2014/7 (Sheldrick, 2014)'
_computing_structure_solution 'SHELXT (Sheldrick, 2015)'
_diffrn_ambient_temperature 100(2)
_diffrn_measured_fraction_theta_full 0.991
_diffrn_measured_fraction_theta_max 0.990
_diffrn_measurement_device_type 'PHOTONII area detector'
_diffrn_measurement_method 'phi and omega scans'
_diffrn_radiation_type MoK\a
_diffrn_radiation_wavelength 0.71073
_diffrn_reflns_av_R_equivalents 0.0508
_diffrn_reflns_av_unetI/netI 0.0228
_diffrn_reflns_Laue_measured_fraction_full 0.991
_diffrn_reflns_Laue_measured_fraction_max 0.990
_diffrn_reflns_limit_h_max 18
_diffrn_reflns_limit_h_min -18
_diffrn_reflns_limit_k_max 15
_diffrn_reflns_limit_k_min -15
_diffrn_reflns_limit_l_max 21
_diffrn_reflns_limit_l_min -21
_diffrn_reflns_number 59880
_diffrn_reflns_point_group_measured_fraction_full 0.991
_diffrn_reflns_point_group_measured_fraction_max 0.990
_diffrn_reflns_theta_full 25.242
_diffrn_reflns_theta_max 25.398
_diffrn_reflns_theta_min 1.934
_diffrn_source 'fine-focus sealed tube'
_exptl_absorpt_coefficient_mu 1.047
_exptl_absorpt_correction_T_max 0.7459
_exptl_absorpt_correction_T_min 0.5477
_exptl_absorpt_correction_type empirical
_exptl_absorpt_process_details
; 
 Data were corrected for Lorentz polarization and absorption
 effects (empirical absorption correction SADABS).
 R(int) =  0.1403 (selected reflections only, before parameter refinement)
 R(int) =  0.0609 (selected reflections only, after parameter refinement)
;
_exptl_crystal_colour orange
_exptl_crystal_density_diffrn 1.641
_exptl_crystal_description prism
_exptl_crystal_F_000 1816
_exptl_crystal_size_max 0.220
_exptl_crystal_size_mid 0.190
_exptl_crystal_size_min 0.150
_refine_diff_density_max 0.401
_refine_diff_density_min -0.323
_refine_diff_density_rms 0.072
_refine_ls_extinction_method none
_refine_ls_goodness_of_fit_ref 1.078
_refine_ls_hydrogen_treatment mixed
_refine_ls_matrix_type full
_refine_ls_number_parameters 464
_refine_ls_number_reflns 6515
_refine_ls_number_restraints 8
_refine_ls_restrained_S_all 1.078
_refine_ls_R_factor_all 0.0238
_refine_ls_R_factor_gt 0.0195
_refine_ls_shift/su_max 0.002
_refine_ls_shift/su_mean 0.000
_refine_ls_structure_factor_coef Fsqd
_refine_ls_weighting_details 'w=1/[\s^2^(Fo^2^)+(0.0122P)^2^+3.8388P] where P=(Fo^2^+2Fc^2^)/3'
_refine_ls_weighting_scheme calc
_refine_ls_wR_factor_gt 0.0455
_refine_ls_wR_factor_ref 0.0468
_reflns_Friedel_coverage 0.000
_reflns_number_gt 5946
_reflns_number_total 6515
_reflns_threshold_expression 'I > 2\s(I)'
_cod_data_source_file d3cy00218g2.cif
_cod_data_source_block 4H
_cod_depositor_comments 'Adding full bibliography for 1568560--1568562.cif.'
_cod_original_sg_symbol_H-M 'P 21/c'
_cod_original_formula_sum 'C16 H28 Cl N2 O3.50 Ru'
_cod_database_code 1568562
_shelx_shelxl_version_number 2014/7
_shelx_space_group_comment
;
The symmetry employed for this shelxl refinement is uniquely defined
by the following loop, which should always be used as a source of
symmetry information in preference to the above space-group names.
They are only intended as comments.
;
_shelx_estimated_absorpt_t_min 0.802
_shelx_estimated_absorpt_t_max 0.859

loop_
_space_group_symop_operation_xyz
'x, y, z'
'-x, y+1/2, -z+1/2'
'-x, -y, -z'
'x, -y-1/2, z-1/2'

loop_
_atom_site_label
_atom_site_type_symbol
_atom_site_fract_x
_atom_site_fract_y
_atom_site_fract_z
_atom_site_U_iso_or_equiv
_atom_site_adp_type
_atom_site_occupancy
_atom_site_site_symmetry_order
_atom_site_calc_flag
_atom_site_refinement_flags_posn
_atom_site_refinement_flags_adp
_atom_site_refinement_flags_occupancy
_atom_site_disorder_assembly
_atom_site_disorder_group
Ru1 Ru 0.50991(2) 0.77420(2) 0.61134(2) 0.00838(5) Uani 1 1 d . . . . .
Cl1 Cl 0.52759(3) 0.73983(4) 0.74615(3) 0.01506(10) Uani 1 1 d . . . . .
N1 N 0.44565(10) 0.63786(12) 0.59780(9) 0.0110(3) Uani 1 1 d . . . . .
N2 N 0.60628(10) 0.66892(12) 0.60708(9) 0.0103(3) Uani 1 1 d . . . . .
O1 O 0.35469(9) 0.62528(11) 0.58639(9) 0.0169(3) Uani 1 1 d D . . . .
H1 H 0.3401(16) 0.6519(18) 0.6243(11) 0.025 Uiso 1 1 d D U . . .
O2 O 0.68824(8) 0.69316(10) 0.60781(8) 0.0147(3) Uani 1 1 d . . . . .
C1 C 0.49138(12) 0.55512(14) 0.59933(11) 0.0109(4) Uani 1 1 d . . . . .
C2 C 0.58459(12) 0.57236(14) 0.60651(11) 0.0111(4) Uani 1 1 d . . . . .
C3 C 0.45395(13) 0.45043(15) 0.59185(12) 0.0155(4) Uani 1 1 d . . . . .
H3A H 0.3902 0.4545 0.5789 0.023 Uiso 1 1 calc R U . . .
H3B H 0.4689 0.4141 0.6402 0.023 Uiso 1 1 calc R U . . .
H3C H 0.4781 0.4139 0.5515 0.023 Uiso 1 1 calc R U . . .
C4 C 0.65136(13) 0.49045(15) 0.61002(12) 0.0168(4) Uani 1 1 d . . . . .
H4A H 0.6633 0.4752 0.5584 0.025 Uiso 1 1 calc R U . . .
H4B H 0.6294 0.4292 0.6324 0.025 Uiso 1 1 calc R U . . .
H4C H 0.7053 0.5129 0.6415 0.025 Uiso 1 1 calc R U . . .
C11 C 0.58453(13) 0.90768(14) 0.57578(11) 0.0128(4) Uani 1 1 d . . . . .
C12 C 0.53983(13) 0.93876(14) 0.63552(11) 0.0131(4) Uani 1 1 d . . . . .
C13 C 0.44625(13) 0.92444(14) 0.62935(11) 0.0133(4) Uani 1 1 d . . . . .
C14 C 0.39988(13) 0.87903(15) 0.56410(11) 0.0138(4) Uani 1 1 d . . . . .
C15 C 0.44624(13) 0.84105(14) 0.50515(11) 0.0129(4) Uani 1 1 d . . . . .
C16 C 0.53834(13) 0.85618(14) 0.51048(11) 0.0128(4) Uani 1 1 d . . . . .
C17 C 0.68181(13) 0.92477(16) 0.58216(13) 0.0179(4) Uani 1 1 d . . . . .
H17A H 0.6932 0.9962 0.5713 0.027 Uiso 1 1 calc R U . . .
H17B H 0.7059 0.8813 0.5454 0.027 Uiso 1 1 calc R U . . .
H17C H 0.7096 0.9080 0.6339 0.027 Uiso 1 1 calc R U . . .
C18 C 0.58862(14) 0.98721(16) 0.70608(12) 0.0186(4) Uani 1 1 d . . . . .
H18A H 0.6071 0.9346 0.7441 0.028 Uiso 1 1 calc R U . . .
H18B H 0.5503 1.0358 0.7270 0.028 Uiso 1 1 calc R U . . .
H18C H 0.6402 1.0228 0.6931 0.028 Uiso 1 1 calc R U . . .
C19 C 0.40025(14) 0.95854(16) 0.69444(12) 0.0186(4) Uani 1 1 d . . . . .
H19A H 0.3973 1.0329 0.6951 0.028 Uiso 1 1 calc R U . . .
H19B H 0.4327 0.9343 0.7427 0.028 Uiso 1 1 calc R U . . .
H19C H 0.3409 0.9305 0.6878 0.028 Uiso 1 1 calc R U . . .
C20 C 0.30187(13) 0.86946(17) 0.55712(12) 0.0205(5) Uani 1 1 d . . . . .
H20A H 0.2866 0.8288 0.5996 0.031 Uiso 1 1 calc R U . . .
H20B H 0.2794 0.8362 0.5088 0.031 Uiso 1 1 calc R U . . .
H20C H 0.2758 0.9372 0.5585 0.031 Uiso 1 1 calc R U . . .
C21 C 0.39483(14) 0.78682(16) 0.43775(12) 0.0190(4) Uani 1 1 d . . . . .
H21A H 0.3577 0.8358 0.4065 0.029 Uiso 1 1 calc R U . . .
H21B H 0.3582 0.7342 0.4561 0.029 Uiso 1 1 calc R U . . .
H21C H 0.4354 0.7554 0.4070 0.029 Uiso 1 1 calc R U . . .
C22 C 0.59020(14) 0.81976(16) 0.44983(12) 0.0188(4) Uani 1 1 d . . . . .
H22A H 0.6203 0.8775 0.4304 0.028 Uiso 1 1 calc R U . . .
H22B H 0.5506 0.7888 0.4080 0.028 Uiso 1 1 calc R U . . .
H22C H 0.6333 0.7694 0.4718 0.028 Uiso 1 1 calc R U . . .
Ru2 Ru 0.97127(2) 0.78539(2) 0.87872(2) 0.00837(5) Uani 1 1 d . . . . .
Cl2 Cl 0.98518(3) 0.76949(4) 0.74472(3) 0.01484(10) Uani 1 1 d . . . . .
N3 N 0.89513(10) 0.65737(12) 0.86660(9) 0.0123(3) Uani 1 1 d . . . . .
N4 N 1.05902(10) 0.66765(12) 0.89805(9) 0.0122(3) Uani 1 1 d . . . . .
O3 O 0.80402(9) 0.65517(11) 0.85360(9) 0.0177(3) Uani 1 1 d D . . . .
H3 H 0.7913(17) 0.6944(17) 0.8184(12) 0.027 Uiso 1 1 d D U . . .
O4 O 1.14323(9) 0.68190(11) 0.91336(8) 0.0172(3) Uani 1 1 d . . . . .
C31 C 0.93289(13) 0.56944(14) 0.87658(11) 0.0125(4) Uani 1 1 d . . . . .
C32 C 1.02711(13) 0.57461(14) 0.89530(11) 0.0124(4) Uani 1 1 d . . . . .
C33 C 0.88524(14) 0.47068(15) 0.86974(12) 0.0180(4) Uani 1 1 d . . . . .
H33A H 0.8784 0.4459 0.9207 0.027 Uiso 1 1 calc R U . . .
H33B H 0.9185 0.4210 0.8444 0.027 Uiso 1 1 calc R U . . .
H33C H 0.8275 0.4802 0.8396 0.027 Uiso 1 1 calc R U . . .
C34 C 1.08372(14) 0.48314(15) 0.91106(13) 0.0199(5) Uani 1 1 d . . . . .
H34A H 1.1452 0.5039 0.9193 0.030 Uiso 1 1 calc R U . . .
H34B H 1.0736 0.4367 0.8675 0.030 Uiso 1 1 calc R U . . .
H34C H 1.0696 0.4487 0.9567 0.030 Uiso 1 1 calc R U . . .
C41 C 1.05627(13) 0.90273(14) 0.94536(11) 0.0116(4) Uani 1 1 d . . . . .
C42 C 1.00771(13) 0.84355(14) 0.99300(11) 0.0118(4) Uani 1 1 d . . . . .
C43 C 0.91460(13) 0.83921(14) 0.97699(11) 0.0126(4) Uani 1 1 d . . . . .
C44 C 0.86994(13) 0.89282(14) 0.91190(12) 0.0132(4) Uani 1 1 d . . . . .
C45 C 0.91775(13) 0.94591(14) 0.86288(11) 0.0128(4) Uani 1 1 d . . . . .
C46 C 1.01229(13) 0.94817(14) 0.87876(11) 0.0127(4) Uani 1 1 d . . . . .
C47 C 1.15420(13) 0.91214(15) 0.96486(12) 0.0170(4) Uani 1 1 d . . . . .
H47A H 1.1824 0.8602 0.9372 0.026 Uiso 1 1 calc R U . . .
H47B H 1.1712 0.9026 1.0198 0.026 Uiso 1 1 calc R U . . .
H47C H 1.1726 0.9797 0.9502 0.026 Uiso 1 1 calc R U . . .
C48 C 1.05743(14) 0.78550(15) 1.05884(12) 0.0173(4) Uani 1 1 d . . . . .
H48A H 1.0726 0.8314 1.1023 0.026 Uiso 1 1 calc R U . . .
H48B H 1.1110 0.7575 1.0436 0.026 Uiso 1 1 calc R U . . .
H48C H 1.0210 0.7300 1.0734 0.026 Uiso 1 1 calc R U . . .
C49 C 0.86100(14) 0.78113(16) 1.02727(13) 0.0191(4) Uani 1 1 d . . . . .
H49A H 0.8169 0.8263 1.0437 0.029 Uiso 1 1 calc R U . . .
H49B H 0.8994 0.7554 1.0721 0.029 Uiso 1 1 calc R U . . .
H49C H 0.8319 0.7239 0.9987 0.029 Uiso 1 1 calc R U . . .
C50 C 0.77156(13) 0.89109(16) 0.89533(13) 0.0197(5) Uani 1 1 d . . . . .
H50A H 0.7482 0.9550 0.9124 0.030 Uiso 1 1 calc R U . . .
H50B H 0.7492 0.8341 0.9224 0.030 Uiso 1 1 calc R U . . .
H50C H 0.7532 0.8830 0.8404 0.030 Uiso 1 1 calc R U . . .
C51 C 0.87064(14) 1.00116(16) 0.79450(12) 0.0197(5) Uani 1 1 d . . . . .
H51A H 0.8518 0.9522 0.7538 0.030 Uiso 1 1 calc R U . . .
H51B H 0.9101 1.0510 0.7766 0.030 Uiso 1 1 calc R U . . .
H51C H 0.8194 1.0361 0.8087 0.030 Uiso 1 1 calc R U . . .
C52 C 1.06376(14) 1.00000(15) 0.82395(12) 0.0187(4) Uani 1 1 d . . . . .
H52A H 1.0696 1.0724 0.8365 0.028 Uiso 1 1 calc R U . . .
H52B H 1.0332 0.9921 0.7719 0.028 Uiso 1 1 calc R U . . .
H52C H 1.1219 0.9692 0.8278 0.028 Uiso 1 1 calc R U . . .
O11 O 0.77859(11) 0.77025(12) 0.73314(9) 0.0244(3) Uani 1 1 d D . . . .
H110 H 0.7450(16) 0.746(2) 0.6958(13) 0.037 Uiso 1 1 d D U . . .
H111 H 0.8300(12) 0.770(2) 0.7241(16) 0.037 Uiso 1 1 d D U . . .
O12 O 0.32047(11) 0.70562(14) 0.71336(10) 0.0292(4) Uani 1 1 d D . . . .
H120 H 0.3678(14) 0.725(2) 0.7348(16) 0.044 Uiso 1 1 d D U . . .
H121 H 0.2820(16) 0.725(2) 0.7375(15) 0.044 Uiso 1 1 d D U . . .
O13 O 0.19587(11) 0.77618(15) 0.79059(10) 0.0313(4) Uani 1 1 d D . . . .
H130 H 0.1472(14) 0.780(2) 0.7644(16) 0.047 Uiso 1 1 d D U . . .
H131 H 0.187(2) 0.741(2) 0.8274(14) 0.047 Uiso 1 1 d D U . . .

loop_
_atom_site_aniso_label
_atom_site_aniso_U_11
_atom_site_aniso_U_22
_atom_site_aniso_U_33
_atom_site_aniso_U_23
_atom_site_aniso_U_13
_atom_site_aniso_U_12
Ru1 0.00884(8) 0.00882(8) 0.00746(8) 0.00037(6) 0.00110(6) 0.00037(5)
Cl1 0.0213(3) 0.0151(2) 0.0088(2) 0.00170(18) 0.00220(19) 0.00101(18)
N1 0.0078(8) 0.0139(8) 0.0113(8) -0.0003(6) 0.0010(6) -0.0009(6)
N2 0.0096(8) 0.0149(8) 0.0068(8) -0.0005(6) 0.0018(6) -0.0001(6)
O1 0.0066(7) 0.0197(8) 0.0243(9) -0.0030(6) 0.0018(6) -0.0015(6)
O2 0.0071(7) 0.0184(7) 0.0189(8) -0.0018(6) 0.0025(6) -0.0027(5)
C1 0.0134(10) 0.0126(9) 0.0066(9) -0.0001(7) 0.0009(7) -0.0007(7)
C2 0.0126(10) 0.0141(10) 0.0069(10) 0.0002(7) 0.0025(7) 0.0012(7)
C3 0.0153(10) 0.0133(10) 0.0183(11) 0.0002(8) 0.0034(8) -0.0013(8)
C4 0.0147(10) 0.0145(10) 0.0214(11) -0.0012(8) 0.0040(9) 0.0025(8)
C11 0.0161(10) 0.0084(9) 0.0140(10) 0.0033(7) 0.0028(8) 0.0002(7)
C12 0.0183(10) 0.0078(9) 0.0131(10) 0.0017(7) 0.0015(8) 0.0006(7)
C13 0.0180(11) 0.0108(9) 0.0116(10) 0.0016(8) 0.0038(8) 0.0035(8)
C14 0.0154(10) 0.0125(9) 0.0130(10) 0.0048(8) 0.0004(8) 0.0032(8)
C15 0.0183(10) 0.0098(9) 0.0096(10) 0.0028(7) -0.0012(8) 0.0013(8)
C16 0.0178(10) 0.0094(9) 0.0118(10) 0.0041(7) 0.0041(8) 0.0019(7)
C17 0.0161(11) 0.0157(10) 0.0227(12) 0.0007(8) 0.0053(9) -0.0026(8)
C18 0.0229(12) 0.0167(10) 0.0157(11) -0.0028(8) 0.0018(9) -0.0032(8)
C19 0.0222(11) 0.0197(11) 0.0146(11) -0.0025(8) 0.0053(9) 0.0047(8)
C20 0.0140(11) 0.0277(12) 0.0192(12) 0.0026(9) 0.0005(9) 0.0036(9)
C21 0.0228(11) 0.0172(10) 0.0153(11) -0.0020(8) -0.0031(9) 0.0028(9)
C22 0.0243(12) 0.0199(11) 0.0137(11) 0.0000(8) 0.0080(9) -0.0003(9)
Ru2 0.00792(8) 0.00811(8) 0.00901(8) -0.00078(6) 0.00108(6) 0.00041(5)
Cl2 0.0184(2) 0.0161(2) 0.0102(2) -0.00210(18) 0.00246(19) -0.00074(18)
N3 0.0102(8) 0.0135(8) 0.0131(9) -0.0004(6) 0.0016(7) -0.0011(6)
N4 0.0118(8) 0.0153(8) 0.0091(8) -0.0022(6) 0.0004(7) 0.0008(6)
O3 0.0087(7) 0.0187(8) 0.0250(9) 0.0017(6) -0.0002(6) -0.0009(6)
O4 0.0081(7) 0.0192(7) 0.0234(8) -0.0039(6) -0.0011(6) 0.0013(5)
C31 0.0162(10) 0.0126(10) 0.0094(10) -0.0015(7) 0.0044(8) -0.0010(8)
C32 0.0137(10) 0.0126(10) 0.0113(10) -0.0006(7) 0.0024(8) 0.0022(8)
C33 0.0202(11) 0.0133(10) 0.0212(12) -0.0013(8) 0.0050(9) -0.0025(8)
C34 0.0211(11) 0.0149(10) 0.0228(12) 0.0002(8) 0.0000(9) 0.0058(8)
C41 0.0130(10) 0.0103(9) 0.0116(10) -0.0051(7) 0.0019(8) -0.0001(7)
C42 0.0143(10) 0.0094(9) 0.0116(10) -0.0049(7) 0.0017(8) 0.0010(7)
C43 0.0143(10) 0.0110(9) 0.0133(10) -0.0039(8) 0.0049(8) 0.0008(7)
C44 0.0130(10) 0.0105(9) 0.0168(11) -0.0052(8) 0.0041(8) 0.0025(7)
C45 0.0177(10) 0.0075(9) 0.0125(10) -0.0035(7) 0.0002(8) 0.0023(7)
C46 0.0175(10) 0.0071(9) 0.0142(10) -0.0026(7) 0.0045(8) 0.0002(7)
C47 0.0125(10) 0.0164(10) 0.0221(12) -0.0041(8) 0.0021(9) -0.0016(8)
C48 0.0201(11) 0.0174(10) 0.0138(11) 0.0016(8) 0.0006(8) 0.0019(8)
C49 0.0192(11) 0.0176(11) 0.0225(12) 0.0004(9) 0.0100(9) 0.0004(8)
C50 0.0117(10) 0.0193(11) 0.0278(13) -0.0041(9) 0.0017(9) 0.0024(8)
C51 0.0244(12) 0.0152(10) 0.0180(11) 0.0014(8) -0.0023(9) 0.0041(8)
C52 0.0244(12) 0.0145(10) 0.0185(11) 0.0023(8) 0.0075(9) -0.0032(8)
O11 0.0188(8) 0.0295(9) 0.0221(9) -0.0019(7) -0.0068(7) -0.0019(7)
O12 0.0191(9) 0.0445(11) 0.0257(10) -0.0022(8) 0.0092(7) 0.0050(8)
O13 0.0205(9) 0.0459(11) 0.0294(10) -0.0009(8) 0.0098(8) 0.0013(8)

loop_
_atom_type_symbol
_atom_type_description
_atom_type_scat_dispersion_real
_atom_type_scat_dispersion_imag
_atom_type_scat_source
C C 0.0033 0.0016 'International Tables Vol C Tables 4.2.6.8 and 6.1.1.4'
H H 0.0000 0.0000 'International Tables Vol C Tables 4.2.6.8 and 6.1.1.4'
Cl Cl 0.1484 0.1585 'International Tables Vol C Tables 4.2.6.8 and 6.1.1.4'
N N 0.0061 0.0033 'International Tables Vol C Tables 4.2.6.8 and 6.1.1.4'
O O 0.0106 0.0060 'International Tables Vol C Tables 4.2.6.8 and 6.1.1.4'
Ru Ru -1.2594 0.8363 'International Tables Vol C Tables 4.2.6.8 and 6.1.1.4'

loop_
_geom_angle_atom_site_label_1
_geom_angle_atom_site_label_2
_geom_angle_atom_site_label_3
_geom_angle
_geom_angle_site_symmetry_1
_geom_angle_site_symmetry_3
_geom_angle_publ_flag
N2 Ru1 N1 75.26(6) . . ?
N2 Ru1 C15 118.80(7) . . ?
N1 Ru1 C15 95.84(7) . . ?
N2 Ru1 C16 94.01(7) . . ?
N1 Ru1 C16 119.20(7) . . ?
C15 Ru1 C16 38.15(7) . . ?
N2 Ru1 C11 96.50(7) . . ?
N1 Ru1 C11 156.09(7) . . ?
C15 Ru1 C11 68.10(7) . . ?
C16 Ru1 C11 37.89(7) . . ?
N2 Ru1 C12 122.04(7) . . ?
N1 Ru1 C12 162.06(7) . . ?
C15 Ru1 C12 80.22(7) . . ?
C16 Ru1 C12 67.66(7) . . ?
C11 Ru1 C12 36.58(7) . . ?
N2 Ru1 C13 159.45(7) . . ?
N1 Ru1 C13 124.84(7) . . ?
C15 Ru1 C13 67.44(7) . . ?
C16 Ru1 C13 80.03(7) . . ?
C11 Ru1 C13 66.76(7) . . ?
C12 Ru1 C13 37.57(7) . . ?
N2 Ru1 C14 156.29(7) . . ?
N1 Ru1 C14 99.53(7) . . ?
C15 Ru1 C14 37.86(7) . . ?
C16 Ru1 C14 67.97(7) . . ?
C11 Ru1 C14 78.90(7) . . ?
C12 Ru1 C14 66.66(7) . . ?
C13 Ru1 C14 36.28(7) . . ?
N2 Ru1 Cl1 86.06(5) . . ?
N1 Ru1 Cl1 86.27(5) . . ?
C15 Ru1 Cl1 154.82(5) . . ?
C16 Ru1 Cl1 153.73(5) . . ?
C11 Ru1 Cl1 115.94(5) . . ?
C12 Ru1 Cl1 90.06(5) . . ?
C13 Ru1 Cl1 90.74(5) . . ?
C14 Ru1 Cl1 117.01(5) . . ?
C1 N1 O1 115.88(15) . . ?
C1 N1 Ru1 118.66(13) . . ?
O1 N1 Ru1 125.45(11) . . ?
O2 N2 C2 118.87(16) . . ?
O2 N2 Ru1 123.08(12) . . ?
C2 N2 Ru1 117.99(13) . . ?
N1 O1 H1 102.8(18) . . ?
N1 C1 C2 113.80(17) . . ?
N1 C1 C3 124.76(18) . . ?
C2 C1 C3 121.41(17) . . ?
N2 C2 C1 113.72(17) . . ?
N2 C2 C4 121.72(17) . . ?
C1 C2 C4 124.51(17) . . ?
C1 C3 H3A 109.5 . . ?
C1 C3 H3B 109.5 . . ?
H3A C3 H3B 109.5 . . ?
C1 C3 H3C 109.5 . . ?
H3A C3 H3C 109.5 . . ?
H3B C3 H3C 109.5 . . ?
C2 C4 H4A 109.5 . . ?
C2 C4 H4B 109.5 . . ?
H4A C4 H4B 109.5 . . ?
C2 C4 H4C 109.5 . . ?
H4A C4 H4C 109.5 . . ?
H4B C4 H4C 109.5 . . ?
C12 C11 C16 120.15(18) . . ?
C12 C11 C17 119.57(18) . . ?
C16 C11 C17 120.22(18) . . ?
C12 C11 Ru1 71.75(11) . . ?
C16 C11 Ru1 69.01(11) . . ?
C17 C11 Ru1 130.08(13) . . ?
C11 C12 C13 120.01(18) . . ?
C11 C12 C18 120.49(18) . . ?
C13 C12 C18 119.50(18) . . ?
C11 C12 Ru1 71.68(11) . . ?
C13 C12 Ru1 71.56(11) . . ?
C18 C12 Ru1 129.22(14) . . ?
C14 C13 C12 120.20(18) . . ?
C14 C13 C19 121.08(18) . . ?
C12 C13 C19 118.71(18) . . ?
C14 C13 Ru1 71.97(11) . . ?
C12 C13 Ru1 70.87(11) . . ?
C19 C13 Ru1 129.32(14) . . ?
C13 C14 C15 119.86(18) . . ?
C13 C14 C20 119.36(18) . . ?
C15 C14 C20 120.78(18) . . ?
C13 C14 Ru1 71.75(11) . . ?
C15 C14 Ru1 68.24(11) . . ?
C20 C14 Ru1 132.41(14) . . ?
C16 C15 C14 120.04(18) . . ?
C16 C15 C21 121.47(18) . . ?
C14 C15 C21 118.49(18) . . ?
C16 C15 Ru1 71.23(11) . . ?
C14 C15 Ru1 73.91(11) . . ?
C21 C15 Ru1 127.67(13) . . ?
C15 C16 C11 119.51(18) . . ?
C15 C16 C22 122.45(18) . . ?
C11 C16 C22 118.04(18) . . ?
C15 C16 Ru1 70.62(11) . . ?
C11 C16 Ru1 73.10(11) . . ?
C22 C16 Ru1 128.06(13) . . ?
C11 C17 H17A 109.5 . . ?
C11 C17 H17B 109.5 . . ?
H17A C17 H17B 109.5 . . ?
C11 C17 H17C 109.5 . . ?
H17A C17 H17C 109.5 . . ?
H17B C17 H17C 109.5 . . ?
C12 C18 H18A 109.5 . . ?
C12 C18 H18B 109.5 . . ?
H18A C18 H18B 109.5 . . ?
C12 C18 H18C 109.5 . . ?
H18A C18 H18C 109.5 . . ?
H18B C18 H18C 109.5 . . ?
C13 C19 H19A 109.5 . . ?
C13 C19 H19B 109.5 . . ?
H19A C19 H19B 109.5 . . ?
C13 C19 H19C 109.5 . . ?
H19A C19 H19C 109.5 . . ?
H19B C19 H19C 109.5 . . ?
C14 C20 H20A 109.5 . . ?
C14 C20 H20B 109.5 . . ?
H20A C20 H20B 109.5 . . ?
C14 C20 H20C 109.5 . . ?
H20A C20 H20C 109.5 . . ?
H20B C20 H20C 109.5 . . ?
C15 C21 H21A 109.5 . . ?
C15 C21 H21B 109.5 . . ?
H21A C21 H21B 109.5 . . ?
C15 C21 H21C 109.5 . . ?
H21A C21 H21C 109.5 . . ?
H21B C21 H21C 109.5 . . ?
C16 C22 H22A 109.5 . . ?
C16 C22 H22B 109.5 . . ?
H22A C22 H22B 109.5 . . ?
C16 C22 H22C 109.5 . . ?
H22A C22 H22C 109.5 . . ?
H22B C22 H22C 109.5 . . ?
N3 Ru2 N4 75.69(6) . . ?
N3 Ru2 C42 117.18(7) . . ?
N4 Ru2 C42 91.99(7) . . ?
N3 Ru2 C43 93.41(7) . . ?
N4 Ru2 C43 116.36(7) . . ?
C42 Ru2 C43 38.38(7) . . ?
N3 Ru2 C46 161.33(7) . . ?
N4 Ru2 C46 122.85(7) . . ?
C42 Ru2 C46 67.99(7) . . ?
C43 Ru2 C46 80.52(7) . . ?
N3 Ru2 C41 154.54(7) . . ?
N4 Ru2 C41 96.25(7) . . ?
C42 Ru2 C41 37.99(7) . . ?
C43 Ru2 C41 68.21(7) . . ?
C46 Ru2 C41 36.60(7) . . ?
N3 Ru2 C44 97.63(7) . . ?
N4 Ru2 C44 153.84(7) . . ?
C42 Ru2 C44 68.24(7) . . ?
C43 Ru2 C44 37.91(7) . . ?
C46 Ru2 C44 66.80(7) . . ?
C41 Ru2 C44 78.88(7) . . ?
N3 Ru2 C45 123.95(7) . . ?
N4 Ru2 C45 160.33(7) . . ?
C42 Ru2 C45 80.06(7) . . ?
C43 Ru2 C45 67.36(7) . . ?
C46 Ru2 C45 37.49(7) . . ?
C41 Ru2 C45 66.48(7) . . ?
C44 Ru2 C45 36.23(7) . . ?
N3 Ru2 Cl2 87.57(5) . . ?
N4 Ru2 Cl2 87.02(5) . . ?
C42 Ru2 Cl2 154.19(5) . . ?
C43 Ru2 Cl2 156.12(5) . . ?
C46 Ru2 Cl2 91.00(5) . . ?
C41 Ru2 Cl2 116.48(5) . . ?
C44 Ru2 Cl2 118.32(5) . . ?
C45 Ru2 Cl2 92.39(5) . . ?
C31 N3 O3 115.35(16) . . ?
C31 N3 Ru2 118.63(13) . . ?
O3 N3 Ru2 125.86(12) . . ?
O4 N4 C32 119.88(16) . . ?
O4 N4 Ru2 122.75(12) . . ?
C32 N4 Ru2 117.36(13) . . ?
N3 O3 H3 103.9(19) . . ?
N3 C31 C32 114.05(17) . . ?
N3 C31 C33 124.04(18) . . ?
C32 C31 C33 121.91(17) . . ?
N4 C32 C31 114.25(17) . . ?
N4 C32 C34 122.46(18) . . ?
C31 C32 C34 123.29(18) . . ?
C31 C33 H33A 109.5 . . ?
C31 C33 H33B 109.5 . . ?
H33A C33 H33B 109.5 . . ?
C31 C33 H33C 109.5 . . ?
H33A C33 H33C 109.5 . . ?
H33B C33 H33C 109.5 . . ?
C32 C34 H34A 109.5 . . ?
C32 C34 H34B 109.5 . . ?
H34A C34 H34B 109.5 . . ?
C32 C34 H34C 109.5 . . ?
H34A C34 H34C 109.5 . . ?
H34B C34 H34C 109.5 . . ?
C46 C41 C42 119.55(18) . . ?
C46 C41 C47 120.25(18) . . ?
C42 C41 C47 120.14(18) . . ?
C46 C41 Ru2 71.13(11) . . ?
C42 C41 Ru2 67.78(10) . . ?
C47 C41 Ru2 131.86(13) . . ?
C43 C42 C41 120.15(18) . . ?
C43 C42 C48 121.28(18) . . ?
C41 C42 C48 118.56(17) . . ?
C43 C42 Ru2 71.43(11) . . ?
C41 C42 Ru2 74.23(11) . . ?
C48 C42 Ru2 125.44(13) . . ?
C42 C43 C44 119.47(18) . . ?
C42 C43 C49 121.79(18) . . ?
C44 C43 C49 118.73(18) . . ?
C42 C43 Ru2 70.19(11) . . ?
C44 C43 Ru2 73.74(11) . . ?
C49 C43 Ru2 128.79(13) . . ?
C45 C44 C43 120.33(18) . . ?
C45 C44 C50 119.57(18) . . ?
C43 C44 C50 120.10(18) . . ?
C45 C44 Ru2 72.67(11) . . ?
C43 C44 Ru2 68.35(10) . . ?
C50 C44 Ru2 131.35(14) . . ?
C44 C45 C46 119.76(18) . . ?
C44 C45 C51 120.07(18) . . ?
C46 C45 C51 120.17(18) . . ?
C44 C45 Ru2 71.10(11) . . ?
C46 C45 Ru2 69.86(10) . . ?
C51 C45 Ru2 132.28(14) . . ?
C41 C46 C45 120.35(18) . . ?
C41 C46 C52 119.86(18) . . ?
C45 C46 C52 119.79(18) . . ?
C41 C46 Ru2 72.27(11) . . ?
C45 C46 Ru2 72.65(11) . . ?
C52 C46 Ru2 127.64(13) . . ?
C41 C47 H47A 109.5 . . ?
C41 C47 H47B 109.5 . . ?
H47A C47 H47B 109.5 . . ?
C41 C47 H47C 109.5 . . ?
H47A C47 H47C 109.5 . . ?
H47B C47 H47C 109.5 . . ?
C42 C48 H48A 109.5 . . ?
C42 C48 H48B 109.5 . . ?
H48A C48 H48B 109.5 . . ?
C42 C48 H48C 109.5 . . ?
H48A C48 H48C 109.5 . . ?
H48B C48 H48C 109.5 . . ?
C43 C49 H49A 109.5 . . ?
C43 C49 H49B 109.5 . . ?
H49A C49 H49B 109.5 . . ?
C43 C49 H49C 109.5 . . ?
H49A C49 H49C 109.5 . . ?
H49B C49 H49C 109.5 . . ?
C44 C50 H50A 109.5 . . ?
C44 C50 H50B 109.5 . . ?
H50A C50 H50B 109.5 . . ?
C44 C50 H50C 109.5 . . ?
H50A C50 H50C 109.5 . . ?
H50B C50 H50C 109.5 . . ?
C45 C51 H51A 109.5 . . ?
C45 C51 H51B 109.5 . . ?
H51A C51 H51B 109.5 . . ?
C45 C51 H51C 109.5 . . ?
H51A C51 H51C 109.5 . . ?
H51B C51 H51C 109.5 . . ?
C46 C52 H52A 109.5 . . ?
C46 C52 H52B 109.5 . . ?
H52A C52 H52B 109.5 . . ?
C46 C52 H52C 109.5 . . ?
H52A C52 H52C 109.5 . . ?
H52B C52 H52C 109.5 . . ?
H110 O11 H111 110(3) . . ?
H120 O12 H121 109(3) . . ?
H130 O13 H131 104(3) . . ?

loop_
_geom_bond_atom_site_label_1
_geom_bond_atom_site_label_2
_geom_bond_distance
_geom_bond_site_symmetry_2
_geom_bond_publ_flag
Ru1 N2 2.0438(16) . ?
Ru1 N1 2.0479(16) . ?
Ru1 C15 2.1794(19) . ?
Ru1 C16 2.1873(19) . ?
Ru1 C11 2.2416(19) . ?
Ru1 C12 2.2425(19) . ?
Ru1 C13 2.2518(19) . ?
Ru1 C14 2.2547(19) . ?
Ru1 Cl1 2.4093(5) . ?
N1 C1 1.296(2) . ?
N1 O1 1.401(2) . ?
N2 O2 1.305(2) . ?
N2 C2 1.314(2) . ?
O1 H1 0.819(16) . ?
C1 C2 1.446(3) . ?
C1 C3 1.493(3) . ?
C2 C4 1.487(3) . ?
C3 H3A 0.9800 . ?
C3 H3B 0.9800 . ?
C3 H3C 0.9800 . ?
C4 H4A 0.9800 . ?
C4 H4B 0.9800 . ?
C4 H4C 0.9800 . ?
C11 C12 1.407(3) . ?
C11 C16 1.439(3) . ?
C11 C17 1.509(3) . ?
C12 C13 1.447(3) . ?
C12 C18 1.506(3) . ?
C13 C14 1.403(3) . ?
C13 C19 1.509(3) . ?
C14 C15 1.440(3) . ?
C14 C20 1.507(3) . ?
C15 C16 1.427(3) . ?
C15 C21 1.514(3) . ?
C16 C22 1.510(3) . ?
C17 H17A 0.9800 . ?
C17 H17B 0.9800 . ?
C17 H17C 0.9800 . ?
C18 H18A 0.9800 . ?
C18 H18B 0.9800 . ?
C18 H18C 0.9800 . ?
C19 H19A 0.9800 . ?
C19 H19B 0.9800 . ?
C19 H19C 0.9800 . ?
C20 H20A 0.9800 . ?
C20 H20B 0.9800 . ?
C20 H20C 0.9800 . ?
C21 H21A 0.9800 . ?
C21 H21B 0.9800 . ?
C21 H21C 0.9800 . ?
C22 H22A 0.9800 . ?
C22 H22B 0.9800 . ?
C22 H22C 0.9800 . ?
Ru2 N3 2.0484(16) . ?
Ru2 N4 2.0550(16) . ?
Ru2 C42 2.1629(19) . ?
Ru2 C43 2.1793(19) . ?
Ru2 C46 2.2338(19) . ?
Ru2 C41 2.2486(19) . ?
Ru2 C44 2.2508(19) . ?
Ru2 C45 2.2711(19) . ?
Ru2 Cl2 2.4259(5) . ?
N3 C31 1.296(3) . ?
N3 O3 1.394(2) . ?
N4 O4 1.304(2) . ?
N4 C32 1.318(3) . ?
O3 H3 0.812(16) . ?
C31 C32 1.448(3) . ?
C31 C33 1.490(3) . ?
C32 C34 1.491(3) . ?
C33 H33A 0.9800 . ?
C33 H33B 0.9800 . ?
C33 H33C 0.9800 . ?
C34 H34A 0.9800 . ?
C34 H34B 0.9800 . ?
C34 H34C 0.9800 . ?
C41 C46 1.408(3) . ?
C41 C42 1.438(3) . ?
C41 C47 1.508(3) . ?
C42 C43 1.427(3) . ?
C42 C48 1.509(3) . ?
C43 C44 1.440(3) . ?
C43 C49 1.510(3) . ?
C44 C45 1.406(3) . ?
C44 C50 1.507(3) . ?
C45 C46 1.448(3) . ?
C45 C51 1.508(3) . ?
C46 C52 1.506(3) . ?
C47 H47A 0.9800 . ?
C47 H47B 0.9800 . ?
C47 H47C 0.9800 . ?
C48 H48A 0.9800 . ?
C48 H48B 0.9800 . ?
C48 H48C 0.9800 . ?
C49 H49A 0.9800 . ?
C49 H49B 0.9800 . ?
C49 H49C 0.9800 . ?
C50 H50A 0.9800 . ?
C50 H50B 0.9800 . ?
C50 H50C 0.9800 . ?
C51 H51A 0.9800 . ?
C51 H51B 0.9800 . ?
C51 H51C 0.9800 . ?
C52 H52A 0.9800 . ?
C52 H52B 0.9800 . ?
C52 H52C 0.9800 . ?
O11 H110 0.842(17) . ?
O11 H111 0.833(17) . ?
O12 H120 0.816(17) . ?
O12 H121 0.823(18) . ?
O13 H130 0.826(17) . ?
O13 H131 0.825(17) . ?

loop_
_geom_hbond_atom_site_label_D
_geom_hbond_atom_site_label_H
_geom_hbond_atom_site_label_A
_geom_hbond_distance_DH
_geom_hbond_distance_HA
_geom_hbond_distance_DA
_geom_hbond_angle_DHA
_geom_hbond_site_symmetry_A
O1 H1 O12 0.819(16) 1.795(17) 2.610(2) 173(3) .
O3 H3 O11 0.812(16) 1.799(17) 2.601(2) 170(3) .
O11 H110 N2 0.842(17) 2.669(18) 3.484(2) 163(2) .
O11 H110 O2 0.842(17) 1.814(18) 2.649(2) 171(3) .
O11 H111 Cl2 0.833(17) 2.374(19) 3.1703(17) 160(3) .
O12 H120 Cl1 0.816(17) 2.46(2) 3.2018(18) 152(3) .
O12 H121 O13 0.823(18) 1.864(18) 2.686(2) 177(3) .
O13 H130 Cl2 0.826(17) 2.48(2) 3.2416(18) 153(3) 1_455
O13 H131 N4 0.825(17) 2.67(2) 3.364(2) 142(3) 1_455
O13 H131 O4 0.825(17) 1.922(19) 2.731(2) 166(3) 1_455
